data_2201016
loop_
_publ_author_name
'Mrak, Maja'
'Kolitsch, Uwe'
'Kau\<ci\<c, Ven\<ceslav'
'Tillmanns, Ekkehart'

_publ_section_title
;
(NH~4~)(Zn,Ga)~2~(PO~4~)~2~, an open-framework structure
;
_journal_name_full 'Acta Crystallographica, Section E'
_journal_page_first i44
_journal_page_last i48
_journal_paper_doi 10.1107/S160053680200870X
_journal_volume 58
_journal_year 2002
_chemical_formula_iupac '(N H4) (Zn,Ga)2 (P O4)2'
_chemical_formula_moiety '(N H4) (Ga Zn P2 O8)'
_chemical_formula_sum 'Ga H4 N O8 P2 Zn'
_chemical_formula_weight 343.07
_space_group_IT_number 15
_symmetry_cell_setting monoclinic
_symmetry_space_group_name_Hall '-C 2yc'
_symmetry_space_group_name_H-M 'C 1 2/c 1'
_cell_angle_alpha 90.00
_cell_angle_beta 100.46(3)
_cell_angle_gamma 90.00
_cell_formula_units_Z 8
_cell_length_a 13.370(3)
_cell_length_b 13.190(3)
_cell_length_c 8.998(2)
_cell_measurement_temperature 150(2)
_cell_volume 1560.4(6)
_database_code_amcsd 0010377
_diffrn_ambient_temperature 150(2)
_exptl_crystal_density_diffrn 2.921
_cod_original_sg_symbol_Hall '-C  2yc'
_cod_original_sg_symbol_H-M 'C 2/c'
_cod_database_code 2201016
_amcsd_formula_title (NH4)(Zn,Ga)2(PO4)2

loop_
_space_group_symop_operation_xyz
'x, y, z'
'-x, y, -z+1/2'
'x+1/2, y+1/2, z'
'-x+1/2, y+1/2, -z+1/2'
'-x, -y, -z'
'x, -y, z-1/2'
'-x+1/2, -y+1/2, -z'
'x+1/2, -y+1/2, z-1/2'

loop_
_atom_site_label
_atom_site_fract_x
_atom_site_fract_y
_atom_site_fract_z
_atom_site_U_iso_or_equiv
_atom_site_adp_type
_atom_site_calc_flag
_atom_site_refinement_flags
_atom_site_occupancy
_atom_site_disorder_assembly
_atom_site_disorder_group
_atom_site_type_symbol
Zn1 0.37042(2) 0.05625(2) 0.11547(3) 0.01214(9) Uani d P 0.50 . . Zn
Ga1 0.37042(2) 0.05625(2) 0.11547(3) 0.01214(9) Uani d P 0.50 . . Ga
Zn2 0.58004(2) 0.37567(2) 0.06484(3) 0.01230(9) Uani d P 0.50 . . Zn
Ga2 0.58004(2) 0.37567(2) 0.06484(3) 0.01230(9) Uani d P 0.50 . . Ga
P1 0.35211(5) 0.43822(5) 0.08472(7) 0.01297(13) Uani d . 1 . . P
P2 0.57660(5) 0.13577(5) 0.04242(7) 0.01139(13) Uani d . 1 . . P
O1 0.6526(2) 0.4051(3) 0.2552(3) 0.0491(8) Uani d . 1 . . O
O2 0.63921(17) 0.44698(16) -0.0795(3) 0.0257(5) Uani d . 1 . . O
O3 0.24507(15) 0.10156(17) 0.0141(3) 0.0251(5) Uani d . 1 . . O
O4 0.43892(16) 0.38788(17) 0.0219(3) 0.0293(5) Uani d . 1 . . O
O5 0.36881(19) 0.0803(2) 0.3189(3) 0.0358(6) Uani d . 1 . . O
O6 0.61803(19) 0.24192(17) 0.0297(4) 0.0370(6) Uani d . 1 . . O
O7 0.46198(15) 0.14235(15) 0.0414(2) 0.0203(4) Uani d . 1 . . O
O8 0.40204(17) -0.07976(17) 0.0977(2) 0.0228(4) Uani d . 1 . . O
N 0.3244(2) 0.2490(3) -0.2222(3) 0.0294(6) Uani d D 1 . . N
H1 0.294(4) 0.302(3) -0.250(6) 0.050 Uiso d D 1 . . H
H2 0.265(3) 0.217(4) -0.221(6) 0.050 Uiso d D 1 . . H
H3 0.357(4) 0.222(4) -0.287(5) 0.050 Uiso d D 1 . . H
H4 0.371(3) 0.270(4) -0.157(5) 0.050 Uiso d D 1 . . H

loop_
_atom_site_aniso_label
_atom_site_aniso_U_11
_atom_site_aniso_U_22
_atom_site_aniso_U_33
_atom_site_aniso_U_12
_atom_site_aniso_U_13
_atom_site_aniso_U_23
Zn1 0.00842(13) 0.01667(15) 0.01109(14) 0.00092(9) 0.00113(9) -0.00309(10)
Ga1 0.00842(13) 0.01667(15) 0.01109(14) 0.00092(9) 0.00113(9) -0.00309(10)
Zn2 0.00988(14) 0.01168(14) 0.01535(15) -0.00052(9) 0.00234(10) -0.00154(10)
Ga2 0.00988(14) 0.01168(14) 0.01535(15) -0.00052(9) 0.00234(10) -0.00154(10)
P1 0.0091(3) 0.0163(3) 0.0129(3) -0.0022(2) 0.0002(2) 0.0046(2)
P2 0.0103(3) 0.0106(3) 0.0135(3) -0.0002(2) 0.0029(2) 0.0010(2)
O1 0.0523(18) 0.073(2) 0.0190(11) 0.0085(16) -0.0003(11) -0.0202(13)
O2 0.0287(11) 0.0188(10) 0.0332(12) -0.0043(8) 0.0155(9) -0.0028(9)
O3 0.0132(9) 0.0209(10) 0.0374(12) 0.0020(7) -0.0059(8) -0.0065(9)
O4 0.0111(9) 0.0226(10) 0.0549(15) 0.0019(8) 0.0083(9) -0.0048(10)
O5 0.0272(12) 0.0629(18) 0.0187(10) -0.0208(12) 0.0079(9) -0.0154(11)
O6 0.0267(12) 0.0148(10) 0.075(2) -0.0065(9) 0.0246(12) -0.0068(11)
O7 0.0134(9) 0.0175(9) 0.0311(11) -0.0003(7) 0.0066(8) 0.0027(8)
O8 0.0274(11) 0.0249(10) 0.0176(9) 0.0034(8) 0.0083(8) -0.0005(8)
N 0.0212(13) 0.0418(17) 0.0259(14) -0.0028(12) 0.0059(10) -0.0108(12)

loop_
_geom_bond_atom_site_label_1
_geom_bond_atom_site_label_2
_geom_bond_site_symmetry_2
_geom_bond_distance
_geom_bond_publ_flag
Zn1 O3 . 1.855(2) yes
Zn1 O8 . 1.857(2) yes
Zn1 O5 . 1.862(2) yes
Zn1 O7 . 1.878(2) yes
Zn1 N 7 3.900(3) ?
Zn1 N . 3.923(3) ?
Zn1 N 6_556 4.364(3) ?
Zn2 O1 . 1.850(3) yes
Zn2 O4 . 1.863(2) yes
Zn2 O6 . 1.878(2) yes
Zn2 O2 . 1.889(2) yes
Zn2 N 8_556 3.843(3) ?
Zn2 N 2_654 3.920(3) ?
Zn2 N . 4.236(3) ?
Zn2 N 5_665 5.243(3) ?
P1 O1 2_655 1.517(3) yes
P1 O2 5_665 1.520(2) yes
P1 O3 7 1.528(2) yes
P1 O4 . 1.532(2) yes
P1 N . 3.691(3) ?
P1 N 7 3.775(3) ?
P1 N 6_566 4.518(4) ?
P2 O5 2_655 1.514(2) yes
P2 O6 . 1.518(2) yes
P2 O8 5_655 1.532(2) yes
P2 O7 . 1.533(2) yes
P2 N 2_654 3.698(3) ?
P2 N 8_556 3.902(3) ?
P2 N . 4.044(3) ?
O1 P1 2_655 1.517(3) ?
O1 N 8_556 3.045(4) ?
O1 N 5_665 4.587(5) ?
O1 N 2_655 4.639(4) ?
O2 P1 5_665 1.520(2) ?
O2 N 2_654 3.250(4) ?
O2 N 8_556 4.501(4) ?
O3 P1 7 1.528(2) ?
O3 N 7 2.980(4) ?
O3 N . 3.200(4) ?
O4 N . 3.050(4) ?
O4 N 7 4.604(4) ?
O5 P2 2_655 1.514(2) ?
O5 N 7 3.418(5) ?
O5 N 6_556 4.391(5) ?
O6 N 2_654 3.005(4) ?
O6 N 8_556 3.221(4) ?
O6 N . 4.163(4) ?
O7 N . 3.067(4) ?
O7 N 2_654 4.623(4) ?
O7 N 7 4.649(4) ?
O8 P2 5_655 1.532(2) ?
O8 N 6_556 3.049(4) ?
O8 N 5_655 4.258(4) ?
N O3 7 2.980(4) ?
N O6 2_654 3.005(4) ?
N O1 8_455 3.045(4) ?
N O8 6 3.049(4) ?
N O6 8_455 3.221(4) ?
N O2 2_654 3.250(4) ?
N O5 7 3.418(5) ?
N P2 2_654 3.698(3) ?
N H1 . 0.82(4) ?
N H2 . 0.90(4) ?
N H3 . 0.86(4) ?
N H4 . 0.83(4) ?

loop_
_cod_related_entry_id
_cod_related_entry_database
_cod_related_entry_code
1 AMCSD 0010377
